data_7029137
loop_
_publ_author_name
'Chen, Ying'
'Cao, Fan'
'Wei, Rong-Min'
'Zhang, Yang'
'Zhang, Yi-Quan'
'Song, You'

_publ_section_title
;
 Spin-crossover phenomena of the mononuclear Mn(III) complex tuned by
 metal dithiolene counteranions.
;
_journal_issue 9
_journal_name_full 'Dalton transactions (Cambridge, England : 2003)'
_journal_page_first 3783
_journal_page_last 3791
_journal_paper_doi 10.1039/c3dt53173b
_journal_volume 43
_journal_year 2014
_chemical_formula_moiety '2(C22 H26 Br2 Mn N4 O2), C8 N4 Pt S4'
_chemical_formula_sum 'C52 H52 Br4 Mn2 N12 O4 Pt S4'
_chemical_formula_weight 1661.91
_chemical_name_systematic
; 
 ? 
;
_space_group_IT_number 2
_symmetry_cell_setting triclinic
_symmetry_space_group_name_Hall '-P 1'
_symmetry_space_group_name_H-M 'P -1'
_atom_sites_solution_hydrogens geom
_atom_sites_solution_primary direct
_atom_sites_solution_secondary difmap
_audit_creation_method SHELXL-97
_cell_angle_alpha 78.942(4)
_cell_angle_beta 78.639(4)
_cell_angle_gamma 86.212(4)
_cell_formula_units_Z 1
_cell_length_a 8.356(2)
_cell_length_b 10.057(3)
_cell_length_c 18.676(5)
_cell_measurement_reflns_used 1954
_cell_measurement_temperature 473(2)
_cell_measurement_theta_max 21.0425
_cell_measurement_theta_min 2.487
_cell_volume 1509.5(7)
_computing_cell_refinement 'Bruker SMART'
_computing_data_collection 'Bruker SMART'
_computing_data_reduction 'Bruker SMART'
_computing_molecular_graphics 'Bruker SHELXTL'
_computing_publication_material 'Bruker SHELXTL'
_computing_structure_refinement 'SHELXL-97 (Sheldrick, 1997)'
_computing_structure_solution 'SHELXS-97 (Sheldrick, 1990)'
_diffrn_ambient_temperature 473(2)
_diffrn_measured_fraction_theta_full 0.990
_diffrn_measured_fraction_theta_max 0.990
_diffrn_measurement_device_type 'CCD area detector'
_diffrn_measurement_method 'phi and omega scans'
_diffrn_radiation_monochromator graphite
_diffrn_radiation_source 'fine-focus sealed tube'
_diffrn_radiation_type MoK\a
_diffrn_radiation_wavelength 0.71073
_diffrn_reflns_av_R_equivalents 0.0584
_diffrn_reflns_av_unetI/netI 0.0934
_diffrn_reflns_limit_h_max 9
_diffrn_reflns_limit_h_min -9
_diffrn_reflns_limit_k_max 11
_diffrn_reflns_limit_k_min -11
_diffrn_reflns_limit_l_max 15
_diffrn_reflns_limit_l_min -22
_diffrn_reflns_number 11120
_diffrn_reflns_theta_full 25.00
_diffrn_reflns_theta_max 25.00
_diffrn_reflns_theta_min 2.06
_exptl_absorpt_coefficient_mu 5.562
_exptl_absorpt_correction_T_max 0.5550
_exptl_absorpt_correction_T_min 0.2612
_exptl_absorpt_correction_type multi-scan
_exptl_absorpt_process_details 'SADABS; Bruker, 2000'
_exptl_crystal_colour black
_exptl_crystal_density_diffrn 1.828
_exptl_crystal_density_method 'not measured'
_exptl_crystal_description plate-like
_exptl_crystal_F_000 812
_exptl_crystal_size_max 0.33
_exptl_crystal_size_mid 0.24
_exptl_crystal_size_min 0.12
_refine_diff_density_max 0.938
_refine_diff_density_min -2.109
_refine_diff_density_rms 0.100
_refine_ls_extinction_method none
_refine_ls_goodness_of_fit_ref 1.008
_refine_ls_hydrogen_treatment mixed
_refine_ls_matrix_type full
_refine_ls_number_parameters 352
_refine_ls_number_reflns 5249
_refine_ls_number_restraints 7
_refine_ls_restrained_S_all 1.009
_refine_ls_R_factor_all 0.1042
_refine_ls_R_factor_gt 0.0536
_refine_ls_shift/su_max 0.006
_refine_ls_shift/su_mean 0.000
_refine_ls_structure_factor_coef Fsqd
_refine_ls_weighting_details 'calc w=1/[\s^2^(Fo^2^)+(0.0630P)^2^+0.0000P] where P=(Fo^2^+2Fc^2^)/3'
_refine_ls_weighting_scheme calc
_refine_ls_wR_factor_gt 0.1255
_refine_ls_wR_factor_ref 0.1393
_reflns_number_gt 3264
_reflns_number_total 5249
_reflns_threshold_expression >2sigma(I)
_cod_data_source_file c3dt53173b.txt
_cod_data_source_block pt-473
_cod_depositor_comments
;
The following automatic conversions were performed:

'_symmetry_cell_setting' value 'Triclinic' changed to 'triclinic'
according to
/usr/data/users/saulius/automatic-downloads/current/RSC/lib/dictionaries/cif_core.dic
dictionary named 'cif_core.dic' version 2.4.2 from 2011-04-26.

Automatic conversion script
Id: cif_fix_values 2281 2013-09-26 08:29:07Z andrius 
;
_cod_original_cell_volume 1509.7(6)
_cod_original_sg_symbol_Hall -P1
_cod_original_sg_symbol_H-M 'P-1   '
_cod_database_code 7029137

loop_
_symmetry_equiv_pos_as_xyz
'x, y, z'
'-x, -y, -z'

loop_
_atom_site_label
_atom_site_type_symbol
_atom_site_fract_x
_atom_site_fract_y
_atom_site_fract_z
_atom_site_U_iso_or_equiv
_atom_site_adp_type
_atom_site_occupancy
_atom_site_symmetry_multiplicity
_atom_site_calc_flag
_atom_site_refinement_flags
Br1 Br 0.22973(9) 0.72067(8) 1.06577(4) 0.1100(3) Uani 1 1 d .
Br2 Br 1.27506(9) 1.26820(7) 0.93930(4) 0.1057(2) Uani 1 1 d .
C1 C 0.5810(5) 0.7640(5) 0.8362(3) 0.0589(14) Uani 1 1 d U
C2 C 0.5043(7) 0.6410(5) 0.8679(3) 0.0782(19) Uani 1 1 d .
H2 H 0.5240 0.5673 0.8436 0.094 Uiso 1 1 calc R
C3 C 0.3985(6) 0.6309(5) 0.9361(3) 0.0771(19) Uani 1 1 d .
H3 H 0.3449 0.5505 0.9570 0.092 Uiso 1 1 calc R
C4 C 0.3728(6) 0.7375(5) 0.9722(3) 0.0730(18) Uani 1 1 d .
C5 C 0.4410(6) 0.8581(5) 0.9398(3) 0.0625(16) Uani 1 1 d .
H5 H 0.4165 0.9318 0.9640 0.075 Uiso 1 1 calc R
C6 C 0.5460(5) 0.8744(5) 0.8721(3) 0.0554(14) Uani 1 1 d U
C7 C 0.5994(6) 1.0093(5) 0.8351(3) 0.0672(17) Uani 1 1 d U
H7 H 0.5444 1.0832 0.8529 0.081 Uiso 1 1 calc R
C8 C 0.7292(7) 1.1724(5) 0.7378(3) 0.0774(19) Uani 1 1 d U
H8A H 0.8378 1.2048 0.7344 0.093 Uiso 1 1 calc R
H8B H 0.6509 1.2311 0.7634 0.093 Uiso 1 1 calc R
C9 C 0.6961(8) 1.1769(6) 0.6610(3) 0.086(2) Uani 1 1 d U
H9A H 0.6913 1.2710 0.6367 0.103 Uiso 1 1 calc R
H9B H 0.5892 1.1403 0.6657 0.103 Uiso 1 1 calc R
C10 C 0.8182(8) 1.1012(6) 0.6108(3) 0.087(2) Uani 1 1 d U
H10A H 0.7940 1.1213 0.5611 0.104 Uiso 1 1 calc R
H10B H 0.9269 1.1326 0.6082 0.104 Uiso 1 1 calc R
C11 C 0.9321(7) 0.8842(6) 0.5837(3) 0.086(2) Uani 1 1 d .
H11A H 1.0376 0.9261 0.5722 0.103 Uiso 1 1 calc R
H11B H 0.8912 0.8920 0.5378 0.103 Uiso 1 1 calc R
C12 C 0.9496(8) 0.7364(6) 0.6181(3) 0.095(2) Uani 1 1 d .
H12A H 0.8455 0.6933 0.6262 0.114 Uiso 1 1 calc R
H12B H 1.0281 0.6909 0.5846 0.114 Uiso 1 1 calc R
C13 C 0.9993(8) 0.5834(6) 0.7318(4) 0.094(2) Uani 1 1 d .
H13A H 1.0675 0.5251 0.7017 0.113 Uiso 1 1 calc R
H13B H 0.8882 0.5526 0.7412 0.113 Uiso 1 1 calc R
C14 C 1.0551(8) 0.5686(6) 0.8044(4) 0.093(2) Uani 1 1 d U
H14A H 1.1638 0.6044 0.7948 0.112 Uiso 1 1 calc R
H14B H 1.0639 0.4727 0.8247 0.112 Uiso 1 1 calc R
C15 C 0.9483(7) 0.6371(5) 0.8628(3) 0.0732(17) Uani 1 1 d U
H15A H 0.8365 0.6090 0.8704 0.088 Uiso 1 1 calc R
H15B H 0.9862 0.6117 0.9096 0.088 Uiso 1 1 calc R
C16 C 1.0310(6) 0.8502(5) 0.8722(3) 0.0632(16) Uani 1 1 d .
H16 H 1.0554 0.8053 0.9173 0.076 Uiso 1 1 calc R
C17 C 1.0806(5) 0.9896(4) 0.8463(3) 0.0537(14) Uani 1 1 d .
C18 C 1.1341(6) 1.0563(5) 0.8952(3) 0.0651(16) Uani 1 1 d .
H18 H 1.1216 1.0171 0.9452 0.078 Uiso 1 1 calc R
C19 C 1.2053(6) 1.1792(5) 0.8704(3) 0.0663(16) Uani 1 1 d .
C20 C 1.2323(6) 1.2323(5) 0.7962(3) 0.0648(16) Uani 1 1 d U
H20 H 1.2866 1.3134 0.7791 0.078 Uiso 1 1 calc R
C21 C 1.1818(6) 1.1698(5) 0.7470(3) 0.0664(16) Uani 1 1 d U
H21 H 1.2004 1.2088 0.6969 0.080 Uiso 1 1 calc R
C22 C 1.1015(5) 1.0463(5) 0.7711(3) 0.0529(14) Uani 1 1 d .
C23 C 0.4910(8) 0.5878(6) 0.6494(4) 0.094(2) Uani 1 1 d .
C24 C 0.5193(6) 0.7019(5) 0.5907(3) 0.0666(16) Uani 1 1 d .
C25 C 0.6118(6) 0.6917(5) 0.5244(3) 0.0651(16) Uani 1 1 d .
C26 C 0.6912(8) 0.5656(7) 0.5112(4) 0.095(2) Uani 1 1 d .
Mn1 Mn 0.87004(8) 0.87827(7) 0.74383(4) 0.0540(2) Uani 1 1 d U
N1 N 0.7167(5) 1.0320(4) 0.7800(2) 0.0561(12) Uani 1 1 d U
N2 N 0.8158(5) 0.9541(5) 0.6373(2) 0.0745(14) Uani 1 1 d .
H28 H 0.7137 0.9272 0.6377 0.089 Uiso 1 1 calc R
N3 N 1.0045(5) 0.7237(4) 0.6894(3) 0.0740(11) Uani 1 1 d U
H27 H 1.1111 0.7471 0.6783 0.089 Uiso 1 1 calc R
N4 N 0.9565(5) 0.7858(4) 0.8373(2) 0.0615(13) Uani 1 1 d .
N5 N 0.4735(10) 0.5022(6) 0.6983(4) 0.143(3) Uani 1 1 d .
N6 N 0.7548(9) 0.4701(7) 0.4978(4) 0.144(3) Uani 1 1 d .
O1 O 0.6851(4) 0.7681(3) 0.7714(2) 0.0681(11) Uani 1 1 d .
O2 O 1.0505(4) 0.9901(3) 0.72179(18) 0.0627(10) Uani 1 1 d .
Pt1 Pt 0.5000 1.0000 0.5000 0.06314(9) Uani 1 2 d S
S1 S 0.65204(16) 0.82870(14) 0.45200(7) 0.06314(9) Uani 1 1 d .
S2 S 0.42150(18) 0.85244(15) 0.60955(9) 0.0769(5) Uani 1 1 d .

loop_
_atom_site_aniso_label
_atom_site_aniso_U_11
_atom_site_aniso_U_22
_atom_site_aniso_U_33
_atom_site_aniso_U_23
_atom_site_aniso_U_13
_atom_site_aniso_U_12
Br1 0.0961(4) 0.1262(5) 0.0882(5) -0.0060(4) 0.0205(4) -0.0169(4)
Br2 0.1200(5) 0.1062(4) 0.1117(5) -0.0467(4) -0.0426(4) -0.0117(4)
C1 0.048(2) 0.070(3) 0.061(3) -0.016(2) -0.011(2) -0.007(2)
C2 0.074(3) 0.067(3) 0.095(4) -0.024(3) -0.008(3) -0.010(3)
C3 0.069(3) 0.062(3) 0.092(4) -0.009(3) 0.003(3) -0.011(3)
C4 0.057(3) 0.071(3) 0.084(4) -0.002(3) -0.009(3) -0.010(3)
C5 0.059(3) 0.062(3) 0.070(3) -0.021(3) -0.013(3) 0.008(3)
C6 0.044(2) 0.055(2) 0.067(3) -0.016(2) -0.005(2) 0.002(2)
C7 0.077(3) 0.054(3) 0.069(3) -0.015(3) -0.012(3) 0.013(3)
C8 0.081(3) 0.064(3) 0.082(4) -0.013(3) -0.003(3) -0.003(3)
C9 0.098(4) 0.071(3) 0.081(4) -0.002(3) -0.015(3) 0.006(3)
C10 0.101(4) 0.091(4) 0.061(3) 0.004(3) -0.018(3) 0.003(3)
C11 0.080(3) 0.132(5) 0.050(3) -0.035(3) -0.005(3) -0.006(4)
C12 0.088(4) 0.114(5) 0.083(4) -0.043(4) 0.002(4) 0.002(4)
C13 0.099(4) 0.079(4) 0.109(5) -0.045(4) -0.011(4) 0.020(4)
C14 0.090(4) 0.056(3) 0.129(5) -0.008(3) -0.026(4) 0.017(3)
C15 0.083(3) 0.055(3) 0.079(4) 0.003(3) -0.027(3) 0.000(3)
C16 0.065(3) 0.061(3) 0.059(3) -0.003(3) -0.010(3) 0.001(3)
C17 0.051(2) 0.053(3) 0.055(3) -0.003(2) -0.011(2) -0.002(2)
C18 0.067(3) 0.079(3) 0.050(3) -0.010(3) -0.015(3) 0.001(3)
C19 0.057(3) 0.071(3) 0.078(3) -0.025(3) -0.019(3) -0.002(3)
C20 0.055(3) 0.056(3) 0.080(3) -0.004(2) -0.013(3) 0.005(2)
C21 0.071(3) 0.060(3) 0.064(3) -0.008(2) -0.003(3) -0.009(3)
C22 0.052(2) 0.055(3) 0.049(3) -0.013(2) -0.002(2) 0.000(2)
C23 0.102(4) 0.087(4) 0.083(4) -0.022(3) 0.018(4) -0.015(4)
C24 0.059(3) 0.078(3) 0.061(3) -0.016(3) -0.005(3) -0.004(3)
C25 0.062(3) 0.069(3) 0.066(3) -0.022(3) -0.009(3) 0.001(3)
C26 0.106(4) 0.092(4) 0.090(4) -0.036(3) -0.006(4) -0.014(4)
Mn1 0.0540(4) 0.0549(4) 0.0526(4) -0.0117(3) -0.0079(3) 0.0006(3)
N1 0.055(2) 0.051(2) 0.061(2) -0.0109(19) -0.0086(19) 0.0030(19)
N2 0.064(2) 0.096(3) 0.066(3) -0.013(2) -0.019(2) -0.009(2)
N3 0.055(2) 0.0819(13) 0.086(3) -0.0338(12) -0.0001(18) 0.0069(15)
N4 0.056(2) 0.049(2) 0.075(3) 0.000(2) -0.012(2) -0.0058(19)
N5 0.181(6) 0.087(4) 0.126(5) 0.019(4) 0.024(5) -0.016(4)
N6 0.162(6) 0.105(4) 0.160(7) -0.042(5) -0.007(5) 0.016(5)
O1 0.0682(19) 0.070(2) 0.067(2) -0.0238(17) -0.0026(18) -0.0080(18)
O2 0.0699(19) 0.0663(19) 0.0496(19) -0.0132(16) -0.0020(17) -0.0069(17)
Pt1 0.06176(15) 0.07303(18) 0.05431(16) -0.01085(14) -0.01100(13) -0.00179(14)
S1 0.06176(15) 0.07303(18) 0.05431(16) -0.01085(14) -0.01100(13) -0.00179(14)
S2 0.0736(8) 0.0798(9) 0.0677(9) -0.0073(7) 0.0033(8) 0.0002(8)

loop_
_atom_type_symbol
_atom_type_description
_atom_type_scat_dispersion_real
_atom_type_scat_dispersion_imag
_atom_type_scat_source
C C 0.0033 0.0016 'International Tables Vol C Tables 4.2.6.8 and 6.1.1.4'
H H 0.0000 0.0000 'International Tables Vol C Tables 4.2.6.8 and 6.1.1.4'
N N 0.0061 0.0033 'International Tables Vol C Tables 4.2.6.8 and 6.1.1.4'
O O 0.0106 0.0060 'International Tables Vol C Tables 4.2.6.8 and 6.1.1.4'
S S 0.1246 0.1234 'International Tables Vol C Tables 4.2.6.8 and 6.1.1.4'
Mn Mn 0.3368 0.7283 'International Tables Vol C Tables 4.2.6.8 and 6.1.1.4'
Br Br -0.2901 2.4595 'International Tables Vol C Tables 4.2.6.8 and 6.1.1.4'
Pt Pt -1.7033 8.3905 'International Tables Vol C Tables 4.2.6.8 and 6.1.1.4'

loop_
_geom_angle_atom_site_label_1
_geom_angle_atom_site_label_2
_geom_angle_atom_site_label_3
_geom_angle
_geom_angle_site_symmetry_1
_geom_angle_site_symmetry_3
O1 C1 C6 123.4(4) . .
O1 C1 C2 117.0(5) . .
C6 C1 C2 119.7(5) . .
C3 C2 C1 119.0(5) . .
C3 C2 H2 120.5 . .
C1 C2 H2 120.5 . .
C4 C3 C2 120.4(5) . .
C4 C3 H3 119.8 . .
C2 C3 H3 119.8 . .
C5 C4 C3 120.3(5) . .
C5 C4 Br1 119.9(4) . .
C3 C4 Br1 119.7(4) . .
C4 C5 C6 121.6(5) . .
C4 C5 H5 119.2 . .
C6 C5 H5 119.2 . .
C5 C6 C1 118.8(4) . .
C5 C6 C7 119.5(5) . .
C1 C6 C7 121.2(4) . .
N1 C7 C6 123.9(5) . .
N1 C7 H7 118.0 . .
C6 C7 H7 118.0 . .
N1 C8 C9 110.0(5) . .
N1 C8 H8A 109.7 . .
C9 C8 H8A 109.7 . .
N1 C8 H8B 109.7 . .
C9 C8 H8B 109.7 . .
H8A C8 H8B 108.2 . .
C8 C9 C10 116.2(5) . .
C8 C9 H9A 108.2 . .
C10 C9 H9A 108.2 . .
C8 C9 H9B 108.2 . .
C10 C9 H9B 108.2 . .
H9A C9 H9B 107.4 . .
N2 C10 C9 112.2(4) . .
N2 C10 H10A 109.2 . .
C9 C10 H10A 109.2 . .
N2 C10 H10B 109.2 . .
C9 C10 H10B 109.2 . .
H10A C10 H10B 107.9 . .
N2 C11 C12 108.9(4) . .
N2 C11 H11A 109.9 . .
C12 C11 H11A 109.9 . .
N2 C11 H11B 109.9 . .
C12 C11 H11B 109.9 . .
H11A C11 H11B 108.3 . .
N3 C12 C11 110.3(5) . .
N3 C12 H12A 109.6 . .
C11 C12 H12A 109.6 . .
N3 C12 H12B 109.6 . .
C11 C12 H12B 109.6 . .
H12A C12 H12B 108.1 . .
N3 C13 C14 113.8(5) . .
N3 C13 H13A 108.8 . .
C14 C13 H13A 108.8 . .
N3 C13 H13B 108.8 . .
C14 C13 H13B 108.8 . .
H13A C13 H13B 107.7 . .
C13 C14 C15 116.2(5) . .
C13 C14 H14A 108.2 . .
C15 C14 H14A 108.2 . .
C13 C14 H14B 108.2 . .
C15 C14 H14B 108.2 . .
H14A C14 H14B 107.4 . .
N4 C15 C14 108.6(4) . .
N4 C15 H15A 110.0 . .
C14 C15 H15A 110.0 . .
N4 C15 H15B 110.0 . .
C14 C15 H15B 110.0 . .
H15A C15 H15B 108.4 . .
N4 C16 C17 124.2(5) . .
N4 C16 H16 117.9 . .
C17 C16 H16 117.9 . .
C18 C17 C22 120.2(4) . .
C18 C17 C16 118.5(4) . .
C22 C17 C16 120.3(5) . .
C19 C18 C17 120.4(5) . .
C19 C18 H18 119.8 . .
C17 C18 H18 119.8 . .
C20 C19 C18 119.5(5) . .
C20 C19 Br2 121.3(4) . .
C18 C19 Br2 119.1(4) . .
C21 C20 C19 121.5(5) . .
C21 C20 H20 119.3 . .
C19 C20 H20 119.3 . .
C20 C21 C22 120.5(5) . .
C20 C21 H21 119.8 . .
C22 C21 H21 119.8 . .
O2 C22 C17 123.5(4) . .
O2 C22 C21 118.7(4) . .
C17 C22 C21 117.8(5) . .
N5 C23 C24 175.5(8) . .
C25 C24 C23 121.7(5) . .
C25 C24 S2 122.5(4) . .
C23 C24 S2 115.8(4) . .
C24 C25 C26 120.9(5) . .
C24 C25 S1 123.1(4) . .
C26 C25 S1 115.9(4) . .
N6 C26 C25 177.1(8) . .
O2 Mn1 O1 176.82(16) . .
O2 Mn1 N4 87.08(15) . .
O1 Mn1 N4 91.01(15) . .
O2 Mn1 N1 91.24(15) . .
O1 Mn1 N1 86.73(15) . .
N4 Mn1 N1 103.31(17) . .
O2 Mn1 N2 90.11(16) . .
O1 Mn1 N2 92.20(16) . .
N4 Mn1 N2 169.71(17) . .
N1 Mn1 N2 86.64(17) . .
O2 Mn1 N3 92.80(16) . .
O1 Mn1 N3 89.63(16) . .
N4 Mn1 N3 86.88(18) . .
N1 Mn1 N3 169.23(18) . .
N2 Mn1 N3 83.37(18) . .
C7 N1 C8 116.7(4) . .
C7 N1 Mn1 122.2(3) . .
C8 N1 Mn1 120.8(3) . .
C10 N2 C11 109.9(4) . .
C10 N2 Mn1 118.0(4) . .
C11 N2 Mn1 106.8(3) . .
C10 N2 H28 107.2 . .
C11 N2 H28 107.2 . .
Mn1 N2 H28 107.2 . .
C12 N3 C13 113.1(5) . .
C12 N3 Mn1 105.8(3) . .
C13 N3 Mn1 117.3(4) . .
C12 N3 H27 106.6 . .
C13 N3 H27 106.6 . .
Mn1 N3 H27 106.6 . .
C16 N4 C15 116.7(4) . .
C16 N4 Mn1 122.1(3) . .
C15 N4 Mn1 120.9(4) . .
C1 O1 Mn1 122.5(3) . .
C22 O2 Mn1 124.0(3) . .
S1 Pt1 S1 180.00(6) 2_676 .
S1 Pt1 S2 90.50(5) 2_676 .
S1 Pt1 S2 89.50(5) . .
S1 Pt1 S2 89.50(5) 2_676 2_676
S1 Pt1 S2 90.50(5) . 2_676
S2 Pt1 S2 180.000(1) . 2_676
C25 S1 Pt1 102.28(19) . .
C24 S2 Pt1 102.46(18) . .

loop_
_geom_bond_atom_site_label_1
_geom_bond_atom_site_label_2
_geom_bond_distance
_geom_bond_site_symmetry_2
Br1 C4 1.898(6) .
Br2 C19 1.899(6) .
C1 O1 1.340(6) .
C1 C6 1.390(7) .
C1 C2 1.402(7) .
C2 C3 1.390(8) .
C2 H2 0.9300 .
C3 C4 1.357(8) .
C3 H3 0.9300 .
C4 C5 1.355(7) .
C5 C6 1.379(7) .
C5 H5 0.9300 .
C6 C7 1.454(6) .
C7 N1 1.271(6) .
C7 H7 0.9300 .
C8 N1 1.478(6) .
C8 C9 1.505(9) .
C8 H8A 0.9700 .
C8 H8B 0.9700 .
C9 C10 1.513(8) .
C9 H9A 0.9700 .
C9 H9B 0.9700 .
C10 N2 1.467(7) .
C10 H10A 0.9700 .
C10 H10B 0.9700 .
C11 N2 1.497(7) .
C11 C12 1.512(8) .
C11 H11A 0.9700 .
C11 H11B 0.9700 .
C12 N3 1.471(8) .
C12 H12A 0.9700 .
C12 H12B 0.9700 .
C13 N3 1.478(7) .
C13 C14 1.496(10) .
C13 H13A 0.9700 .
C13 H13B 0.9700 .
C14 C15 1.512(8) .
C14 H14A 0.9700 .
C14 H14B 0.9700 .
C15 N4 1.482(6) .
C15 H15A 0.9700 .
C15 H15B 0.9700 .
C16 N4 1.268(7) .
C16 C17 1.451(6) .
C16 H16 0.9300 .
C17 C18 1.385(7) .
C17 C22 1.392(6) .
C18 C19 1.366(7) .
C18 H18 0.9300 .
C19 C20 1.365(7) .
C20 C21 1.351(8) .
C20 H20 0.9300 .
C21 C22 1.404(6) .
C21 H21 0.9300 .
C22 O2 1.318(6) .
C23 N5 1.122(8) .
C23 C24 1.422(8) .
C24 C25 1.343(7) .
C24 S2 1.735(6) .
C25 C26 1.433(8) .
C25 S1 1.735(5) .
C26 N6 1.114(9) .
Mn1 O2 1.874(3) .
Mn1 O1 1.891(3) .
Mn1 N4 2.054(4) .
Mn1 N1 2.071(4) .
Mn1 N2 2.115(4) .
Mn1 N3 2.154(5) .
N2 H28 0.9100 .
N3 H27 0.9100 .
Pt1 S1 2.2892(15) 2_676
Pt1 S1 2.2892(15) .
Pt1 S2 2.2922(15) .
Pt1 S2 2.2922(15) 2_676
